data_7720103
loop_
_publ_author_name
'Kuzman, D.'
'Damjanovi&#x107;, V'
'Toplak, J.'
'Medak, G.'
'Halasz, I.'
'Hrenar, T.'
'Cindri&#x107;, M'
'Vrdoljak, V.'

_publ_section_title
;
 Synthesis, structural characterization and properties of a series of
 heteropolyoxomolybdates:
 [AlMo<sub>6</sub>(OH)<sub>6</sub>O<sub>18</sub>]<sup>3-</sup>,
 [GeMo<sub>12</sub>O<sub>40</sub>]<sup>4-</sup>,
 [GeMo<sub>6</sub>O<sub>22</sub>(Hmal)<sub>3</sub>]<sup>7-</sup>,
 [SiMo<sub>12</sub>O<sub>40</sub>]<sup>4-</sup>, and
 [TeMo<sub>6</sub>O<sub>24</sub>]<sup>6</sup>.
;
_journal_issue 8
_journal_name_full 'Dalton transactions (Cambridge, England : 2003)'
_journal_page_first 3442
_journal_page_last 3453
_journal_paper_doi 10.1039/d5dt03064a
_journal_volume 55
_journal_year 2026
_chemical_formula_moiety 'Ge Mo12 O40, 4(C2 H12 Co N4 O4), 6(H2 O)'
_chemical_formula_sum 'C8 H60 Co4 Ge Mo12 N16 O62'
_chemical_formula_weight 2832.31
_space_group_crystal_system tetragonal
_space_group_IT_number 88
_space_group_name_Hall '-I 4ad'
_space_group_name_H-M_alt 'I 41/a :2'
_atom_sites_solution_hydrogens mixed
_audit_creation_date 2025-07-08
_audit_creation_method
;
Olex2 1.5
(compiled 2025.05.31 svn.r86d253d1 for OlexSys, GUI svn.r7254)
;
_audit_update_record
;
2025-12-10 deposited with the CCDC.	2026-01-20 downloaded from the CCDC.
;
_cell_angle_alpha 90
_cell_angle_beta 90
_cell_angle_gamma 90
_cell_formula_units_Z 4
_cell_length_a 16.67110(10)
_cell_length_b 16.67110(10)
_cell_length_c 23.1637(2)
_cell_measurement_reflns_used 35630
_cell_measurement_temperature 293(2)
_cell_measurement_theta_max 79.5960
_cell_measurement_theta_min 3.2520
_cell_volume 6437.78(8)
_computing_cell_refinement 'CrysAlisPro 1.171.43.104a (Rigaku OD, 2023)'
_computing_data_collection 'CrysAlisPro system (CCD 42.81a 64-bit (release 30-01-2023))'
_computing_data_reduction 'CrysAlisPro 1.171.43.104a (Rigaku OD, 2023)'
_computing_molecular_graphics 'Olex2 1.5 (Dolomanov et al., 2009)'
_computing_publication_material 'Olex2 1.5 (Dolomanov et al., 2009)'
_computing_structure_refinement 'SHELXL 2018/3 (Sheldrick, 2015)'
_computing_structure_solution 'SHELXT 2018/2 (Sheldrick, 2018)'
_diffrn_ambient_temperature 293(2)
_diffrn_detector 'Hybrid Pixel Array Detector'
_diffrn_detector_area_resol_mean 10.0000
_diffrn_detector_type HyPix
_diffrn_measured_fraction_theta_full 0.993
_diffrn_measured_fraction_theta_max 0.993
_diffrn_measurement_details
;
List of Runs (angles in degrees, time in seconds):

  # Type    Start    End  Width  t~exp~   \w     \q     \k     \f   Frames
#--------------------------------------------------------------------------
  1  \w    -73.00 -40.00   0.50    1.00    --  -48.22  97.00 -80.00   66
  2  \w      7.00  74.00   0.50    1.00    --   48.22 -97.00 171.00  134
  3  \w    -75.00 -50.00   0.50    4.00    --  -91.75  97.00 -80.00   50
  4  \w   -149.00-123.00   0.50    4.00    --  -91.75 -97.00 171.00   52
  5  \w     43.00  77.00   0.50    4.00    --  113.25 -97.00 171.00   68
  6  \w    118.00 143.00   0.50    4.00    --  113.25  97.00 -80.00   50
  7  \w    -62.00 -35.00   0.50    1.00    --  -48.22  57.00 -30.00   54
  8  \w   -119.00 -88.00   0.50    1.00    --  -48.22 -77.00-150.00   62
  9  \w    -31.00  24.00   0.50    1.00    --  -48.22  57.00 -30.00  110
 10  \w   -119.00 -94.00   0.50    1.00    --  -48.22 -77.00 -60.00   50
 11  \w   -120.00 -89.00   0.50    1.00    --  -48.22 -77.00 -90.00   62
 12  \w   -120.00 -89.00   0.50    1.00    --  -48.22 -77.00-120.00   62
 13  \w    -36.00  15.00   0.50    1.00    --  -48.22  97.00 -80.00  102
 14  \w     40.00  93.00   0.50    1.00    --   48.22-125.00 150.00  106
 15  \w    -22.00  17.00   0.50    1.00    --   48.22 -19.00 -90.00   78
 16  \w    -12.00  14.00   0.50    1.00    --   48.22 -19.00   0.00   52
 17  \w   -159.00 -93.00   0.50    4.00    --  -91.75 -77.00 -90.00  132
 18  \w     42.00  68.00   0.50    4.00    --  113.25 -95.00-120.00   52
 19  \w     68.00 110.00   0.50    4.00    --  113.25-125.00 150.00   84
 20  \w     58.00 106.00   0.50    4.00    --  113.25 -95.00  60.00   96
 21  \w    104.00 135.00   0.50    4.00    --  113.25  45.00  90.00   62
 22  \w     75.00 107.00   0.50    4.00    --  113.25-109.00   0.86   64
 23  \w     45.00  74.00   0.50    4.00    --  113.25 -77.00-180.00   58
 24  \w     42.00  71.00   0.50    4.00    --  113.25 -61.00  30.00   58
 25  \w     46.00  71.00   0.50    4.00    --  113.25 -61.00   0.00   50
 26  \w    100.00 163.00   0.50    4.00    --  113.25  15.00  90.00  126
 27  \w     61.00 107.00   0.50    4.00    --  113.25-109.00 -34.21   92
 28  \w     42.00  87.00   0.50    4.00    --  113.25 -82.00 -11.64   90
 29  \w     46.00  73.00   0.50    4.00    --  113.25-125.00 -60.00   54
 30  \w     81.00 111.00   0.50    4.00    --  113.25-125.00 -60.00   60
 31  \w     42.00 111.00   0.50    4.00    --  113.25 -84.00-176.89  138
 32  \w    135.00 177.00   0.50    4.00    --  113.25  30.00   0.00   84
 33  \w     71.00 105.00   0.50    4.00    --  113.25 -95.00-180.00   68
 34  \w    102.00 138.00   0.50    4.00    --  113.25  45.00 120.00   72
 35  \w    145.00 177.00   0.50    4.00    --  113.25  45.00 120.00   64
 36  \w    116.00 141.00   0.50    4.00    --  113.25  45.00 -60.00   50
 37  \w    105.00 162.00   0.50    4.00    --  113.25  77.00 150.00  114
 38  \w     42.00  68.00   0.50    4.00    --  113.25 -61.00-120.00   52
 39  \w     86.00 127.00   0.50    4.00    --  113.25-146.00  89.65   82
 40  \w     49.00  79.00   0.50    4.00    --  113.25 -77.00 -60.00   60
 41  \w    101.00 174.00   0.50    4.00    --  113.25  30.00 -90.00  146
 42  \w     59.00  98.00   0.50    4.00    --  113.25 -77.00-120.00   78
 43  \w    126.00 151.00   0.50    4.00    --  113.25  30.00  90.00   50
 44  \w    128.00 169.00   0.50    4.00    --  113.25 125.00-180.00   82
 45  \w     44.00  76.00   0.50    4.00    --  113.25-125.00-120.00   64
 46  \w     86.00 111.00   0.50    4.00    --  113.25-125.00-120.00   50
 47  \w     54.00  79.00   0.50    4.00    --  113.25 -66.00-115.54   50
 48  \w     55.00  95.00   0.50    4.00    --  113.25 -95.00 150.00   80
 49  \w    131.00 156.00   0.50    4.00    --  113.25  30.00  60.00   50
 50  \w     48.00  90.00   0.50    4.00    --  113.25 -77.00 120.00   84
 51  \w    117.00 161.00   0.50    4.00    --  113.25  61.00 -90.00   88
 52  \w     97.00 126.00   0.50    4.00    --  113.25 125.00  90.00   58
 53  \w    133.00 167.00   0.50    4.00    --  113.25 125.00  90.00   68
 54  \w     79.00 111.00   0.50    4.00    --  113.25-125.00 -90.00   64
 55  \w     44.00  75.00   0.50    4.00    --  113.25-125.00  60.00   62
 56  \w     86.00 111.00   0.50    4.00    --  113.25-125.00  60.00   50
 57  \w    105.00 161.00   0.50    4.00    --  113.25  45.00  30.00  112
 58  \w    101.00 131.00   0.50    4.00    --  113.25  30.00   0.00   60
 59  \w     61.00  86.00   0.50    4.00    --  113.25 -77.00  90.00   50
 60  \w     86.00 111.00   0.50    4.00    --  113.25-125.00-180.00   50
 61  \w     63.00  88.00   0.50    4.00    --  113.25-136.00  91.21   50
 62  \w     95.00 120.00   0.50    4.00    --  113.25-136.00  91.21   50
 63  \w     42.00  67.00   0.50    4.00    --  113.25 -61.00 -90.00   50
 64  \w     43.00  80.00   0.50    4.00    --  113.25 -77.00 -30.00   74
 65  \w     83.00 108.00   0.50    4.00    --  113.25-108.00 -74.96   50
 66  \w     44.00  70.00   0.50    4.00    --  113.25-125.00-150.00   52
 67  \w     86.00 111.00   0.50    4.00    --  113.25-125.00-150.00   50
 68  \w     51.00  96.00   0.50    4.00    --  113.25   0.00  60.00   90
 69  \w     60.00  86.00   0.50    4.00    --  113.25 -77.00  60.00   52
 70  \w     92.00 118.00   0.50    4.00    --  113.25 -87.00  51.92   52
 71  \w     43.00  70.00   0.50    4.00    --  113.25 -77.00-150.00   54
 72  \w     42.00  89.00   0.50    4.00    --  113.25 -88.00 -43.51   94
 73  \w     45.00  92.00   0.50    4.00    --  113.25-125.00  30.00   94
 74  \w     61.00 107.00   0.50    4.00    --  113.25 -78.00  71.21   92
 75  \w    143.00 174.00   0.50    4.00    --  113.25  15.00-120.00   62
 76  \w    117.00 145.00   0.50    4.00    --  113.25  30.00 -60.00   56
 77  \w    153.00 178.00   0.50    4.00    --  113.25  45.00 -60.00   50
 78  \w     52.00  77.00   0.50    4.00    --  113.25-125.00-180.00   50
 79  \w    116.00 143.00   0.50    4.00    --  113.25  30.00 150.00   54
 80  \w    153.00 178.00   0.50    4.00    --  113.25  30.00 150.00   50
 81  \w     99.00 124.00   0.50    4.00    --  113.25  61.00  60.00   50
 82  \w    103.00 178.00   0.50    4.00    --  113.25  61.00  90.00  150
 83  \w    135.00 161.00   0.50    4.00    --  113.25 125.00-120.00   52
 84  \w    116.00 162.00   0.50    4.00    --  113.25 125.00 -30.00   92
 85  \w    140.00 168.00   0.50    4.00    --  113.25 125.00   0.00   56
 86  \w    104.00 156.00   0.50    4.00    --  113.25  77.00 -30.00  104
 87  \w    123.00 159.00   0.50    4.00    --  113.25  77.00   0.00   72
 88  \w    113.00 138.00   0.50    4.00    --  113.25 -82.00 118.80   50
 89  \w     46.00  71.00   0.50    4.00    --  113.25 -61.00 -30.00   50
;
_diffrn_measurement_device 'four-circle diffractometer'
_diffrn_measurement_device_type 'XtaLAB Synergy, Dualflex, HyPix'
_diffrn_measurement_method '\w scans'
_diffrn_orient_matrix_type 'CrysAlisPro convention (1999,Acta A55,543-557)'
_diffrn_orient_matrix_UB_11 0.0368297000
_diffrn_orient_matrix_UB_12 0.0587980000
_diffrn_orient_matrix_UB_13 -0.0439312000
_diffrn_orient_matrix_UB_21 0.0071510000
_diffrn_orient_matrix_UB_22 -0.0684514000
_diffrn_orient_matrix_UB_23 -0.0443767000
_diffrn_orient_matrix_UB_31 -0.0844553000
_diffrn_orient_matrix_UB_32 0.0198607000
_diffrn_orient_matrix_UB_33 -0.0229085000
_diffrn_radiation_monochromator mirror
_diffrn_radiation_probe x-ray
_diffrn_radiation_type 'Cu K\a'
_diffrn_radiation_wavelength 1.54184
_diffrn_reflns_av_R_equivalents 0.0804
_diffrn_reflns_av_unetI/netI 0.0207
_diffrn_reflns_Laue_measured_fraction_full 0.993
_diffrn_reflns_Laue_measured_fraction_max 0.993
_diffrn_reflns_limit_h_max 17
_diffrn_reflns_limit_h_min -21
_diffrn_reflns_limit_k_max 21
_diffrn_reflns_limit_k_min -21
_diffrn_reflns_limit_l_max 29
_diffrn_reflns_limit_l_min -29
_diffrn_reflns_number 65855
_diffrn_reflns_point_group_measured_fraction_full 0.993
_diffrn_reflns_point_group_measured_fraction_max 0.993
_diffrn_reflns_theta_full 67.684
_diffrn_reflns_theta_max 79.961
_diffrn_reflns_theta_min 5.307
_diffrn_source 'micro-focus sealed X-ray tube'
_diffrn_source_type 'PhotonJet (Cu) X-ray Source'
_exptl_absorpt_coefficient_mu 28.045
_exptl_absorpt_correction_T_max 0.565
_exptl_absorpt_correction_T_min 0.298
_exptl_absorpt_correction_type gaussian
_exptl_absorpt_process_details
;
CrysAlisPro 1.171.43.104a (Rigaku Oxford Diffraction, 2023)
Numerical absorption correction based on gaussian integration over
a multifaceted crystal model
Empirical absorption correction using spherical harmonics,
implemented in SCALE3 ABSPACK scaling algorithm.
;
_exptl_crystal_colour pink
_exptl_crystal_colour_primary pink
_exptl_crystal_density_diffrn 2.918
_exptl_crystal_description block
_exptl_crystal_F_000 5424
_exptl_crystal_size_max 0.06
_exptl_crystal_size_mid 0.05
_exptl_crystal_size_min 0.04
_refine_diff_density_max 0.807
_refine_diff_density_min -1.146
_refine_diff_density_rms 0.182
_refine_ls_extinction_method none
_refine_ls_goodness_of_fit_ref 1.046
_refine_ls_hydrogen_treatment constr
_refine_ls_matrix_type full
_refine_ls_number_parameters 240
_refine_ls_number_reflns 3492
_refine_ls_number_restraints 0
_refine_ls_restrained_S_all 1.046
_refine_ls_R_factor_all 0.0446
_refine_ls_R_factor_gt 0.0425
_refine_ls_shift/su_max 0.002
_refine_ls_shift/su_mean 0.000
_refine_ls_structure_factor_coef Fsqd
_refine_ls_weighting_details 'w=1/[\s^2^(Fo^2^)+(0.0717P)^2^+42.6173P] where P=(Fo^2^+2Fc^2^)/3'
_refine_ls_weighting_scheme calc
_refine_ls_wR_factor_gt 0.1141
_refine_ls_wR_factor_ref 0.1159
_reflns_Friedel_coverage 0.000
_reflns_number_gt 3267
_reflns_number_total 3492
_reflns_threshold_expression 'I > 2\s(I)'
_cod_data_source_file d5dt03064a2.cif
_cod_data_source_block exp_5954
_cod_depositor_comments 'Adding full bibliography for 7720101--7720111.cif.'
_cod_original_cell_volume 6437.78(10)
_cod_original_sg_symbol_H-M 'I 41/a'
_cod_database_code 7720103
_shelx_shelxl_version_number 2018/3
_chemical_oxdiff_formula 'Ge Mo12 Co4 C8 N16 O56'
_chemical_oxdiff_usercomment ' '
_shelx_space_group_comment
;
The symmetry employed for this shelxl refinement is uniquely defined
by the following loop, which should always be used as a source of
symmetry information in preference to the above space-group names.
They are only intended as comments.
;
_shelx_estimated_absorpt_t_max 0.400
_shelx_estimated_absorpt_t_min 0.284
_olex2_refinement_description
;
1. Fixed Uiso
 At 1.2 times of:
  All N(H,H,H) groups
 At 1.5 times of:
  All O(H,H) groups
2.a Free rotating group:
 O16(H16A,H16B)
2.b Idealised Me refined as rotating group:
 N4(H4A,H4B,H4C), N3(H3A,H3B,H3C), N1(H1A,H1B,H1C), N2(H2A,H2B,H2C)
;
_olex2_submission_special_instructions 'No special instructions were received'
_oxdiff_exptl_absorpt_empirical_details
;
Empirical correction (ABSPACK) includes:
- Absorption correction using spherical harmonics
- Frame scaling
- Detector area scaling
;
_oxdiff_exptl_absorpt_empirical_full_max 2.585
_oxdiff_exptl_absorpt_empirical_full_min 0.471

loop_
_space_group_symop_operation_xyz
'x, y, z'
'-x+1/2, -y, z+1/2'
'-y+3/4, x+1/4, z+1/4'
'y+3/4, -x+3/4, z+3/4'
'x+1/2, y+1/2, z+1/2'
'-x+1, -y+1/2, z+1'
'-y+5/4, x+3/4, z+3/4'
'y+5/4, -x+5/4, z+5/4'
'-x, -y, -z'
'x-1/2, y, -z-1/2'
'y-3/4, -x-1/4, -z-1/4'
'-y-3/4, x-3/4, -z-3/4'
'-x+1/2, -y+1/2, -z+1/2'
'x, y+1/2, -z'
'y-1/4, -x+1/4, -z+1/4'
'-y-1/4, x-1/4, -z-1/4'

loop_
_atom_site_label
_atom_site_type_symbol
_atom_site_fract_x
_atom_site_fract_y
_atom_site_fract_z
_atom_site_U_iso_or_equiv
_atom_site_adp_type
_atom_site_occupancy
_atom_site_site_symmetry_order
_atom_site_calc_flag
_atom_site_refinement_flags_posn
_atom_site_refinement_flags_adp
_atom_site_refinement_flags_occupancy
_atom_site_disorder_assembly
_atom_site_disorder_group
Mo1 Mo 0.60300(2) 0.35938(2) 0.76759(2) 0.03162(14) Uani 1 1 d . . . . .
Mo2 Mo 0.71242(2) 0.24577(3) 0.88123(2) 0.03309(14) Uani 1 1 d . . . . .
Mo3 Mo 0.59804(3) 0.13668(3) 0.76752(2) 0.03501(14) Uani 1 1 d . . . . .
Ge1 Ge 0.500000 0.250000 0.875000 0.0193(2) Uani 1 4 d S T P . .
Co1 Co 0.65102(6) 0.54049(6) 0.60305(4) 0.0405(2) Uani 1 1 d . . . . .
O1 O 0.50238(17) 0.33506(18) 0.83173(13) 0.0210(6) Uani 1 1 d . . . . .
O8 O 0.6698(2) 0.1665(2) 0.82719(15) 0.0309(7) Uani 1 1 d . . . . .
O2 O 0.5051(2) 0.3809(2) 0.72661(15) 0.0317(7) Uani 1 1 d . . . . .
O9 O 0.7136(2) 0.3246(2) 0.94176(16) 0.0321(7) Uani 1 1 d . . . . .
O5 O 0.5928(2) 0.2479(2) 0.74829(15) 0.0302(7) Uani 1 1 d . . . . .
O3 O 0.5875(2) 0.4585(2) 0.80952(15) 0.0304(7) Uani 1 1 d . . . . .
O6 O 0.6738(2) 0.3230(2) 0.82797(15) 0.0298(7) Uani 1 1 d . . . . .
O7 O 0.6600(2) 0.1009(2) 0.71632(18) 0.0396(9) Uani 1 1 d . . . . .
O4 O 0.6696(2) 0.3925(2) 0.71859(16) 0.0354(8) Uani 1 1 d . . . . .
O12 O 0.6654(3) 0.5273(3) 0.52172(19) 0.0479(10) Uani 1 1 d . . . . .
O10 O 0.8112(2) 0.2412(3) 0.86683(18) 0.0391(8) Uani 1 1 d . . . . .
O11 O 0.5481(3) 0.5834(3) 0.5840(2) 0.0542(11) Uani 1 1 d . . . . .
N4 N 0.6972(3) 0.6478(3) 0.5947(3) 0.0506(13) Uani 1 1 d . . . . .
H4A H 0.707846 0.657044 0.557629 0.061 Uiso 1 1 calc R U . . .
H4B H 0.742265 0.650905 0.615105 0.061 Uiso 1 1 calc R U . . .
H4C H 0.662363 0.684124 0.607481 0.061 Uiso 1 1 calc R U . . .
O13 O 0.4721(3) 0.6063(4) 0.5078(3) 0.0675(14) Uani 1 1 d . . . . .
O14 O 0.6018(4) 0.5579(3) 0.4406(2) 0.0666(14) Uani 1 1 d . . . . .
N3 N 0.7575(3) 0.4979(3) 0.6215(2) 0.0446(12) Uani 1 1 d . . . . .
H3A H 0.787944 0.498403 0.589932 0.054 Uiso 1 1 calc R U . . .
H3B H 0.752849 0.447787 0.634335 0.054 Uiso 1 1 calc R U . . .
H3C H 0.780194 0.528142 0.648647 0.054 Uiso 1 1 calc R U . . .
N1 N 0.6016(4) 0.4327(3) 0.6063(3) 0.0537(14) Uani 1 1 d . . . . .
H1A H 0.554261 0.433721 0.588636 0.064 Uiso 1 1 calc R U . . .
H1B H 0.594909 0.418299 0.643021 0.064 Uiso 1 1 calc R U . . .
H1C H 0.633527 0.397432 0.588811 0.064 Uiso 1 1 calc R U . . .
N2 N 0.6295(4) 0.5594(4) 0.6849(2) 0.0529(13) Uani 1 1 d . . . . .
H2A H 0.579150 0.545568 0.692950 0.063 Uiso 1 1 calc R U . . .
H2B H 0.636579 0.611158 0.692917 0.063 Uiso 1 1 calc R U . . .
H2C H 0.662952 0.530142 0.706210 0.063 Uiso 1 1 calc R U . . .
O16 O 0.6223(5) 0.7377(5) 0.4955(4) 0.100(2) Uani 1 1 d G . . . .
H16A H 0.590044 0.722863 0.469161 0.150 Uiso 1 1 d G U . . .
H16B H 0.593291 0.763918 0.519047 0.150 Uiso 1 1 d G U . . .
C1 C 0.5361(4) 0.5845(4) 0.5305(3) 0.0521(15) Uani 1 1 d . . . . .
C2 C 0.6065(4) 0.5548(4) 0.4927(3) 0.0514(15) Uani 1 1 d . . . . .
O15 O 1.000000 0.250000 0.8857(9) 0.177(8) Uani 1 2 d S T P . .

loop_
_atom_site_aniso_label
_atom_site_aniso_U_11
_atom_site_aniso_U_22
_atom_site_aniso_U_33
_atom_site_aniso_U_23
_atom_site_aniso_U_13
_atom_site_aniso_U_12
Mo1 0.0310(2) 0.0330(2) 0.0309(2) 0.00498(15) 0.00872(15) -0.00155(15)
Mo2 0.0213(2) 0.0399(2) 0.0380(2) 0.00301(17) 0.00477(14) 0.00144(14)
Mo3 0.0320(2) 0.0331(2) 0.0400(3) -0.01001(16) 0.01313(16) -0.00188(15)
Ge1 0.0187(3) 0.0187(3) 0.0206(5) 0.000 0.000 0.000
Co1 0.0403(5) 0.0388(5) 0.0425(5) -0.0015(4) -0.0028(4) 0.0007(4)
O1 0.0206(14) 0.0199(13) 0.0225(14) -0.0007(11) -0.0008(11) 0.0000(11)
O8 0.0295(16) 0.0291(16) 0.0343(18) 0.0015(14) 0.0031(14) 0.0032(13)
O2 0.0374(19) 0.0324(17) 0.0252(16) 0.0049(13) -0.0013(14) -0.0010(14)
O9 0.0253(16) 0.0324(17) 0.0386(18) -0.0011(14) -0.0053(14) -0.0020(13)
O5 0.0292(17) 0.0309(17) 0.0306(17) -0.0015(13) 0.0036(13) -0.0017(13)
O3 0.0308(17) 0.0261(16) 0.0345(17) 0.0016(13) -0.0008(14) -0.0049(13)
O6 0.0305(16) 0.0277(16) 0.0311(17) -0.0024(13) 0.0014(13) -0.0032(13)
O7 0.043(2) 0.0314(18) 0.045(2) -0.0099(16) 0.0143(17) -0.0004(15)
O4 0.0362(19) 0.0339(18) 0.0361(19) 0.0070(15) 0.0083(15) -0.0016(15)
O12 0.052(2) 0.049(2) 0.043(2) -0.0049(18) 0.0017(19) 0.0014(19)
O10 0.0271(18) 0.046(2) 0.044(2) -0.0001(17) 0.0033(15) 0.0016(16)
O11 0.045(2) 0.066(3) 0.052(3) 0.003(2) 0.004(2) 0.003(2)
N4 0.045(3) 0.046(3) 0.061(3) -0.004(2) -0.002(2) 0.000(2)
O13 0.048(3) 0.086(4) 0.069(3) 0.004(3) -0.008(2) 0.004(3)
O14 0.081(4) 0.071(3) 0.048(3) -0.008(2) 0.001(3) 0.002(3)
N3 0.040(3) 0.039(3) 0.055(3) 0.002(2) 0.001(2) 0.013(2)
N1 0.065(4) 0.044(3) 0.052(3) 0.003(2) -0.011(3) -0.013(3)
N2 0.058(3) 0.056(3) 0.044(3) -0.003(2) 0.003(2) -0.001(3)
O16 0.117(6) 0.084(5) 0.099(6) -0.005(4) 0.013(5) -0.009(5)
C1 0.048(3) 0.055(4) 0.053(4) -0.005(3) 0.000(3) -0.010(3)
C2 0.058(4) 0.047(3) 0.049(4) -0.007(3) 0.003(3) -0.010(3)
O15 0.126(13) 0.209(19) 0.195(18) 0.000 0.000 -0.085(13)

loop_
_atom_type_symbol
_atom_type_description
_atom_type_scat_dispersion_real
_atom_type_scat_dispersion_imag
_atom_type_scat_source
C C 0.0181 0.0091 'International Tables Vol C Tables 4.2.6.8 and 6.1.1.4'
H H 0.0000 0.0000 'International Tables Vol C Tables 4.2.6.8 and 6.1.1.4'
Co Co -2.3653 3.6143 'International Tables Vol C Tables 4.2.6.8 and 6.1.1.4'
Ge Ge -1.0885 0.8855 'International Tables Vol C Tables 4.2.6.8 and 6.1.1.4'
Mo Mo -0.0483 2.7339 'International Tables Vol C Tables 4.2.6.8 and 6.1.1.4'
N N 0.0311 0.0180 'International Tables Vol C Tables 4.2.6.8 and 6.1.1.4'
O O 0.0492 0.0322 'International Tables Vol C Tables 4.2.6.8 and 6.1.1.4'

loop_
_exptl_crystal_face_index_h
_exptl_crystal_face_index_k
_exptl_crystal_face_index_l
_exptl_crystal_face_perp_dist
-1 0 -1 0.0120
1 0 1 0.0252
-1 1 2 0.0391
1 -1 -2 0.0090
0 1 -1 0.0145
0 -1 1 0.0307

loop_
_geom_angle_atom_site_label_1
_geom_angle_atom_site_label_2
_geom_angle_atom_site_label_3
_geom_angle
_geom_angle_site_symmetry_1
_geom_angle_site_symmetry_3
_geom_angle_publ_flag
O2 Mo1 O1 74.34(13) . . ?
O2 Mo1 O3 88.57(15) . . ?
O2 Mo1 O6 159.57(15) . . ?
O5 Mo1 O1 85.07(13) . . ?
O5 Mo1 O2 89.45(15) . . ?
O5 Mo1 O3 158.83(14) . . ?
O5 Mo1 O6 85.36(15) . . ?
O3 Mo1 O1 74.10(12) . . ?
O6 Mo1 O1 85.52(13) . . ?
O6 Mo1 O3 89.21(14) . . ?
O4 Mo1 O1 170.23(15) . . ?
O4 Mo1 O2 99.55(17) . . ?
O4 Mo1 O5 102.69(17) . . ?
O4 Mo1 O3 98.43(17) . . ?
O4 Mo1 O6 100.86(17) . . ?
O8 Mo2 O1 84.96(13) . 11_667 ?
O9 Mo2 O1 74.15(13) . 11_667 ?
O9 Mo2 O8 159.00(14) . . ?
O9 Mo2 O3 88.48(15) . 11_667 ?
O3 Mo2 O1 73.46(12) 11_667 11_667 ?
O3 Mo2 O8 87.56(15) 11_667 . ?
O6 Mo2 O1 85.42(13) . 11_667 ?
O6 Mo2 O8 85.36(15) . . ?
O6 Mo2 O9 90.80(15) . . ?
O6 Mo2 O3 158.24(14) . 11_667 ?
O10 Mo2 O1 169.29(16) . 11_667 ?
O10 Mo2 O8 101.44(17) . . ?
O10 Mo2 O9 99.53(18) . . ?
O10 Mo2 O3 98.05(17) . 11_667 ?
O10 Mo2 O6 103.52(18) . . ?
O8 Mo3 O1 86.21(13) . 6_554 ?
O8 Mo3 O2 159.07(14) . 6_554 ?
O8 Mo3 O9 89.94(15) . 11_667 ?
O8 Mo3 O5 86.80(15) . . ?
O2 Mo3 O1 72.95(12) 6_554 6_554 ?
O9 Mo3 O1 73.53(13) 11_667 6_554 ?
O9 Mo3 O2 86.03(15) 11_667 6_554 ?
O5 Mo3 O1 85.29(13) . 6_554 ?
O5 Mo3 O2 89.55(15) . 6_554 ?
O5 Mo3 O9 158.75(15) . 11_667 ?
O7 Mo3 O1 168.67(16) . 6_554 ?
O7 Mo3 O8 102.70(18) . . ?
O7 Mo3 O2 98.22(18) . 6_554 ?
O7 Mo3 O9 99.19(17) . 11_667 ?
O7 Mo3 O5 102.01(17) . . ?
O1 Ge1 O1 109.51(19) 6_554 . ?
O1 Ge1 O1 109.51(19) 11_667 16_657 ?
O1 Ge1 O1 109.45(10) 16_657 . ?
O1 Ge1 O1 109.45(10) 11_667 . ?
O1 Ge1 O1 109.45(10) 6_554 11_667 ?
O1 Ge1 O1 109.45(10) 6_554 16_657 ?
O12 Co1 N4 87.6(2) . . ?
O12 Co1 N3 93.4(2) . . ?
O12 Co1 N1 89.2(2) . . ?
O12 Co1 N2 175.7(2) . . ?
O11 Co1 O12 85.9(2) . . ?
O11 Co1 N4 89.3(2) . . ?
O11 Co1 N3 178.9(2) . . ?
O11 Co1 N1 88.6(2) . . ?
O11 Co1 N2 89.9(2) . . ?
N4 Co1 N3 89.8(2) . . ?
N4 Co1 N1 176.3(3) . . ?
N3 Co1 N1 92.3(2) . . ?
N2 Co1 N4 91.2(3) . . ?
N2 Co1 N3 90.8(2) . . ?
N2 Co1 N1 91.9(3) . . ?
Mo1 O1 Mo2 93.99(11) . 16_657 ?
Mo1 O1 Mo3 94.49(11) . 6_554 ?
Mo3 O1 Mo2 93.58(11) 6_554 16_657 ?
Ge1 O1 Mo1 122.59(15) . . ?
Ge1 O1 Mo2 122.75(15) . 16_657 ?
Ge1 O1 Mo3 121.76(15) . 6_554 ?
Mo3 O8 Mo2 151.00(19) . . ?
Mo1 O2 Mo3 118.18(17) . 6_554 ?
Mo2 O9 Mo3 118.64(17) . 16_657 ?
Mo3 O5 Mo1 151.9(2) . . ?
Mo1 O3 Mo2 118.44(17) . 16_657 ?
Mo2 O6 Mo1 153.29(19) . . ?
C2 O12 Co1 112.4(4) . . ?
C1 O11 Co1 112.1(5) . . ?
Co1 N4 H4A 109.5 . . ?
Co1 N4 H4B 109.5 . . ?
Co1 N4 H4C 109.5 . . ?
H4A N4 H4B 109.5 . . ?
H4A N4 H4C 109.5 . . ?
H4B N4 H4C 109.5 . . ?
Co1 N3 H3A 109.5 . . ?
Co1 N3 H3B 109.5 . . ?
Co1 N3 H3C 109.5 . . ?
H3A N3 H3B 109.5 . . ?
H3A N3 H3C 109.5 . . ?
H3B N3 H3C 109.5 . . ?
Co1 N1 H1A 109.5 . . ?
Co1 N1 H1B 109.5 . . ?
Co1 N1 H1C 109.5 . . ?
H1A N1 H1B 109.5 . . ?
H1A N1 H1C 109.5 . . ?
H1B N1 H1C 109.5 . . ?
Co1 N2 H2A 109.5 . . ?
Co1 N2 H2B 109.5 . . ?
Co1 N2 H2C 109.5 . . ?
H2A N2 H2B 109.5 . . ?
H2A N2 H2C 109.5 . . ?
H2B N2 H2C 109.5 . . ?
H16A O16 H16B 104.5 . . ?
O11 C1 C2 115.7(6) . . ?
O13 C1 O11 123.9(7) . . ?
O13 C1 C2 120.4(7) . . ?
O12 C2 C1 113.6(6) . . ?
O14 C2 O12 126.2(7) . . ?
O14 C2 C1 120.2(7) . . ?

loop_
_geom_bond_atom_site_label_1
_geom_bond_atom_site_label_2
_geom_bond_distance
_geom_bond_site_symmetry_2
_geom_bond_publ_flag
Mo1 O1 2.277(3) . ?
Mo1 O2 1.921(4) . ?
Mo1 O5 1.919(3) . ?
Mo1 O3 1.934(3) . ?
Mo1 O6 1.928(4) . ?
Mo1 O4 1.681(4) . ?
Mo2 O1 2.290(3) 11_667 ?
Mo2 O8 1.953(4) . ?
Mo2 O9 1.921(4) . ?
Mo2 O3 1.953(4) 11_667 ?
Mo2 O6 1.896(4) . ?
Mo2 O10 1.682(4) . ?
Mo3 O1 2.288(3) 6_554 ?
Mo3 O8 1.895(4) . ?
Mo3 O2 1.986(4) 6_554 ?
Mo3 O9 1.959(4) 11_667 ?
Mo3 O5 1.909(3) . ?
Mo3 O7 1.681(4) . ?
Ge1 O1 1.737(3) . ?
Ge1 O1 1.737(3) 16_657 ?
Ge1 O1 1.737(3) 6_554 ?
Ge1 O1 1.737(3) 11_667 ?
Co1 O12 1.912(5) . ?
Co1 O11 1.911(5) . ?
Co1 N4 1.956(6) . ?
Co1 N3 1.960(5) . ?
Co1 N1 1.979(5) . ?
Co1 N2 1.956(6) . ?
O12 C2 1.276(9) . ?
O11 C1 1.256(8) . ?
N4 H4A 0.8900 . ?
N4 H4B 0.8900 . ?
N4 H4C 0.8900 . ?
O13 C1 1.243(9) . ?
O14 C2 1.210(8) . ?
N3 H3A 0.8900 . ?
N3 H3B 0.8900 . ?
N3 H3C 0.8900 . ?
N1 H1A 0.8900 . ?
N1 H1B 0.8900 . ?
N1 H1C 0.8900 . ?
N2 H2A 0.8900 . ?
N2 H2B 0.8900 . ?
N2 H2C 0.8900 . ?
O16 H16A 0.8500 . ?
O16 H16B 0.8500 . ?
C1 C2 1.545(10) . ?

loop_
_geom_torsion_atom_site_label_1
_geom_torsion_atom_site_label_2
_geom_torsion_atom_site_label_3
_geom_torsion_atom_site_label_4
_geom_torsion
_geom_torsion_site_symmetry_1
_geom_torsion_site_symmetry_2
_geom_torsion_site_symmetry_3
_geom_torsion_site_symmetry_4
_geom_torsion_publ_flag
Co1 O12 C2 O14 176.1(6) . . . . ?
Co1 O12 C2 C1 -5.2(7) . . . . ?
Co1 O11 C1 O13 176.5(6) . . . . ?
Co1 O11 C1 C2 -2.2(7) . . . . ?
O1 Mo2 O6 Mo1 -59.3(4) 11_667 . . . ?
O1 Mo3 O8 Mo2 -61.4(4) 6_554 . . . ?
O1 Ge1 O1 Mo1 59.75(7) 11_667 . . . ?
O1 Ge1 O1 Mo1 179.78(19) 16_657 . . . ?
O1 Ge1 O1 Mo1 -60.23(13) 6_554 . . . ?
O1 Ge1 O1 Mo2 -60.9(2) 11_667 . . 16_657 ?
O1 Ge1 O1 Mo2 179.1(2) 6_554 . . 16_657 ?
O1 Ge1 O1 Mo2 59.2(2) 16_657 . . 16_657 ?
O1 Ge1 O1 Mo3 60.10(13) 6_554 . . 6_554 ?
O1 Ge1 O1 Mo3 -179.91(19) 11_667 . . 6_554 ?
O1 Ge1 O1 Mo3 -59.89(7) 16_657 . . 6_554 ?
O8 Mo2 O6 Mo1 26.0(4) . . . . ?
O2 Mo3 O8 Mo2 -56.2(7) 6_554 . . . ?
O9 Mo2 O6 Mo1 -133.3(4) . . . . ?
O9 Mo3 O8 Mo2 -134.9(4) 11_667 . . . ?
O5 Mo3 O8 Mo2 24.1(4) . . . . ?
O3 Mo2 O6 Mo1 -45.4(7) 11_667 . . . ?
O7 Mo3 O8 Mo2 125.7(4) . . . . ?
O10 Mo2 O6 Mo1 126.7(4) . . . . ?
O11 C1 C2 O12 5.2(9) . . . . ?
O11 C1 C2 O14 -176.0(7) . . . . ?
O13 C1 C2 O12 -173.7(6) . . . . ?
O13 C1 C2 O14 5.1(11) . . . . ?

loop_
_exptl_oxdiff_crystal_face_indexfrac_h
_exptl_oxdiff_crystal_face_indexfrac_k
_exptl_oxdiff_crystal_face_indexfrac_l
_exptl_oxdiff_crystal_face_x
_exptl_oxdiff_crystal_face_y
_exptl_oxdiff_crystal_face_z
-0.9985 -0.0014 -0.9995 0.0070 0.0373 0.1072
0.9985 0.0014 0.9995 -0.0070 -0.0373 -0.1072
-1.0025 1.0000 2.0001 -0.0660 -0.1644 0.0587
1.0025 -1.0000 -2.0001 0.0660 0.1644 -0.0587
0.0009 0.9989 -1.0022 0.1028 -0.0239 0.0427
-0.0009 -0.9989 1.0022 -0.1028 0.0239 -0.0427
